data_4064529
loop_
_publ_author_name
'Ohashi, Masato'
'Ikawa, Masashi'
'Ogoshi, Sensuke'

_publ_section_title
;
 Intramolecular Oxidative Cyclization of Alkenes and Nitriles with
 Nickel(0)
;
_journal_issue 10
_journal_name_full Organometallics
_journal_page_first 2765
_journal_paper_doi 10.1021/om2001603
_journal_volume 30
_journal_year 2011
_chemical_formula_moiety 'C30 H48 Al Cl N Ni P'
_chemical_formula_sum 'C30 H48 Al Cl N Ni P'
_chemical_formula_weight 574.80
_chemical_name_systematic
; 
 ? 
;
_space_group_IT_number 14
_symmetry_cell_setting monoclinic
_symmetry_Int_Tables_number 14
_symmetry_space_group_name_Hall '-P 2ybc'
_symmetry_space_group_name_H-M 'P 1 21/c 1'
_atom_sites_solution_hydrogens geom
_atom_sites_solution_primary direct
_atom_sites_solution_secondary difmap
_audit_creation_method SHELXL-97
_cell_angle_alpha 90.00
_cell_angle_beta 113.851(2)
_cell_angle_gamma 90.00
_cell_formula_units_Z 4
_cell_length_a 16.6868(13)
_cell_length_b 10.2681(8)
_cell_length_c 18.9795(17)
_cell_measurement_reflns_used 15577
_cell_measurement_temperature 296(2)
_cell_measurement_theta_max 30.48
_cell_measurement_theta_min 3.08
_cell_volume 2974.3(4)
_computing_cell_refinement 'Rigaku/RAPID Diffractometer Control'
_computing_data_collection 'Rigaku/RAPID Diffractometer Control'
_computing_data_reduction 'teXsan: PROCESS (MSC)'
_computing_molecular_graphics 'Ortep-3 (Louis J. Farrugia, 1999)'
_computing_publication_material 'SHELXL-97 and modified'
_computing_structure_refinement 'SHELXL-97 (Sheldrick, 1999)'
_computing_structure_solution 'PATTY (Bueskens, et al., 1994)'
_diffrn_ambient_temperature 296(2)
_diffrn_detector_area_resol_mean 10.00
_diffrn_measured_fraction_theta_full 0.994
_diffrn_measured_fraction_theta_max 0.994
_diffrn_measurement_device_type 'Rigaku R-AXIS RAPID'
_diffrn_measurement_method \w
_diffrn_radiation_detector 'imaging plate'
_diffrn_radiation_monochromator graphite
_diffrn_radiation_source 'fine-focus sealed tube'
_diffrn_radiation_type MoK\a
_diffrn_radiation_wavelength 0.71075
_diffrn_reflns_av_R_equivalents 0.0864
_diffrn_reflns_av_sigmaI/netI 0.0711
_diffrn_reflns_limit_h_max 22
_diffrn_reflns_limit_h_min -22
_diffrn_reflns_limit_k_max 13
_diffrn_reflns_limit_k_min -13
_diffrn_reflns_limit_l_max 25
_diffrn_reflns_limit_l_min -25
_diffrn_reflns_number 30573
_diffrn_reflns_theta_full 28.50
_diffrn_reflns_theta_max 28.50
_diffrn_reflns_theta_min 3.07
_exptl_absorpt_coefficient_mu 0.845
_exptl_absorpt_correction_T_max 0.9203
_exptl_absorpt_correction_T_min 0.8492
_exptl_absorpt_correction_type multi-scan
_exptl_absorpt_process_details
;
    Higashi, T. (1995). Program for Absorption Correction.
    Rigaku Corporation, Tokyo, Japan.
;
_exptl_crystal_colour yellow
_exptl_crystal_density_diffrn 1.284
_exptl_crystal_density_method 'not measured'
_exptl_crystal_description block
_exptl_crystal_F_000 1232
_exptl_crystal_size_max 0.20
_exptl_crystal_size_mid 0.20
_exptl_crystal_size_min 0.10
_refine_diff_density_max 1.206
_refine_diff_density_min -1.097
_refine_diff_density_rms 0.128
_refine_ls_extinction_method none
_refine_ls_goodness_of_fit_ref 1.122
_refine_ls_hydrogen_treatment constr
_refine_ls_matrix_type full
_refine_ls_number_parameters 318
_refine_ls_number_reflns 7492
_refine_ls_number_restraints 0
_refine_ls_restrained_S_all 1.122
_refine_ls_R_factor_all 0.1142
_refine_ls_R_factor_gt 0.0641
_refine_ls_shift/su_max 0.000
_refine_ls_shift/su_mean 0.000
_refine_ls_structure_factor_coef Fsqd
_refine_ls_weighting_details 'calc w=1/[\s^2^(Fo^2^)+(0.0957P)^2^+2.9177P] where P=(Fo^2^+2Fc^2^)/3'
_refine_ls_weighting_scheme calc
_refine_ls_wR_factor_gt 0.1579
_refine_ls_wR_factor_ref 0.2034
_reflns_number_gt 4619
_reflns_number_total 7492
_reflns_threshold_expression >2sigma(I)
_cod_data_source_file om2001603_si_001.cif
_cod_data_source_block 9a
_cod_original_cell_volume 2974.2(4)
_cod_database_code 4064529

loop_
_symmetry_equiv_pos_as_xyz
'x, y, z'
'-x, y+1/2, -z+1/2'
'-x, -y, -z'
'x, -y-1/2, z-1/2'

loop_
_atom_site_label
_atom_site_type_symbol
_atom_site_fract_x
_atom_site_fract_y
_atom_site_fract_z
_atom_site_U_iso_or_equiv
_atom_site_adp_type
_atom_site_occupancy
_atom_site_symmetry_multiplicity
_atom_site_calc_flag
_atom_site_refinement_flags
Ni Ni 0.69214(3) 0.08470(5) 0.06034(3) 0.02519(17) Uani 1 1 d .
Cl Cl 0.76157(6) 0.05599(11) 0.19522(6) 0.0349(3) Uani 1 1 d .
P P 0.80070(6) 0.02140(10) 0.03143(6) 0.0249(2) Uani 1 1 d .
Al Al 0.64595(8) 0.17768(12) 0.19101(7) 0.0290(3) Uani 1 1 d .
N N 0.6050(2) 0.1749(3) 0.08406(18) 0.0264(7) Uani 1 1 d .
C1 C 0.5436(3) 0.2200(5) 0.0240(2) 0.0420(11) Uani 1 1 d .
C2 C 0.5418(4) 0.1827(9) -0.0527(3) 0.102(3) Uani 1 1 d .
H2 H 0.5722 0.2633 -0.0548 0.123 Uiso 1 1 calc R
C3 C 0.6124(4) 0.1114(8) -0.0453(3) 0.085(3) Uani 1 1 d .
H3A H 0.6432 0.1548 -0.0723 0.102 Uiso 1 1 calc R
H3B H 0.5930 0.0274 -0.0695 0.102 Uiso 1 1 calc R
C4 C 0.4704(3) 0.3087(4) 0.0113(2) 0.0335(9) Uani 1 1 d .
C5 C 0.4491(3) 0.3820(5) 0.0628(3) 0.0397(10) Uani 1 1 d .
H5 H 0.4829 0.3772 0.1155 0.048 Uiso 1 1 calc R
C6 C 0.3766(3) 0.4622(5) 0.0341(3) 0.0421(11) Uani 1 1 d .
H6 H 0.3609 0.5110 0.0678 0.051 Uiso 1 1 calc R
C7 C 0.3273(3) 0.4707(5) -0.0442(3) 0.0417(11) Uani 1 1 d .
H7 H 0.2792 0.5264 -0.0627 0.050 Uiso 1 1 calc R
C8 C 0.3482(3) 0.3974(5) -0.0959(3) 0.0400(11) Uani 1 1 d .
H8 H 0.3142 0.4028 -0.1485 0.048 Uiso 1 1 calc R
C9 C 0.4208(2) 0.3156(4) -0.0675(2) 0.0308(9) Uani 1 1 d .
C10 C 0.4585(3) 0.2328(5) -0.1119(2) 0.0372(10) Uani 1 1 d .
H10A H 0.4192 0.1618 -0.1376 0.045 Uiso 1 1 calc R
H10B H 0.4692 0.2842 -0.1501 0.045 Uiso 1 1 calc R
C11 C 0.5771(3) 0.0831(5) 0.2377(3) 0.0408(11) Uani 1 1 d .
H11A H 0.5506 0.0079 0.2070 0.061 Uiso 1 1 calc R
H11B H 0.5321 0.1392 0.2399 0.061 Uiso 1 1 calc R
H11C H 0.6148 0.0562 0.2888 0.061 Uiso 1 1 calc R
C12 C 0.6933(2) 0.3538(3) 0.23980(17) 0.0205(7) Uani 1 1 d .
H12A H 0.7211 0.3967 0.2106 0.031 Uiso 1 1 calc R
H12B H 0.7353 0.3411 0.2918 0.031 Uiso 1 1 calc R
H12C H 0.6459 0.4066 0.2400 0.031 Uiso 1 1 calc R
C21 C 0.7729(3) -0.0662(4) -0.0611(2) 0.0275(8) Uani 1 1 d .
H21 H 0.7452 -0.0007 -0.1012 0.033 Uiso 1 1 calc R
C22 C 0.7045(3) -0.1738(4) -0.0770(2) 0.0340(9) Uani 1 1 d .
H22A H 0.6550 -0.1413 -0.0677 0.041 Uiso 1 1 calc R
H22B H 0.7297 -0.2467 -0.0426 0.041 Uiso 1 1 calc R
C23 C 0.6735(3) -0.2190(4) -0.1611(2) 0.0382(10) Uani 1 1 d .
H23A H 0.6311 -0.2886 -0.1708 0.046 Uiso 1 1 calc R
H23B H 0.6448 -0.1472 -0.1953 0.046 Uiso 1 1 calc R
C24 C 0.7496(3) -0.2667(5) -0.1783(3) 0.0408(11) Uani 1 1 d .
H24A H 0.7738 -0.3449 -0.1486 0.049 Uiso 1 1 calc R
H24B H 0.7287 -0.2889 -0.2325 0.049 Uiso 1 1 calc R
C25 C 0.8207(3) -0.1648(5) -0.1590(2) 0.0368(10) Uani 1 1 d .
H25A H 0.7988 -0.0915 -0.1938 0.044 Uiso 1 1 calc R
H25B H 0.8703 -0.2013 -0.1666 0.044 Uiso 1 1 calc R
C26 C 0.8511(3) -0.1170(4) -0.0760(2) 0.0309(9) Uani 1 1 d .
H26A H 0.8938 -0.0480 -0.0666 0.037 Uiso 1 1 calc R
H26B H 0.8789 -0.1880 -0.0408 0.037 Uiso 1 1 calc R
C31 C 0.8844(2) -0.0737(4) 0.1110(2) 0.0271(8) Uani 1 1 d .
H31 H 0.8902 -0.0294 0.1585 0.033 Uiso 1 1 calc R
C32 C 0.8495(3) -0.2106(4) 0.1161(2) 0.0311(9) Uani 1 1 d .
H32A H 0.7923 -0.2032 0.1176 0.037 Uiso 1 1 calc R
H32B H 0.8429 -0.2602 0.0706 0.037 Uiso 1 1 calc R
C33 C 0.9108(3) -0.2817(4) 0.1870(3) 0.0365(10) Uani 1 1 d .
H33A H 0.8888 -0.3690 0.1875 0.044 Uiso 1 1 calc R
H33B H 0.9130 -0.2367 0.2327 0.044 Uiso 1 1 calc R
C34 C 1.0027(3) -0.2896(4) 0.1887(2) 0.0380(10) Uani 1 1 d .
H34A H 1.0413 -0.3331 0.2355 0.046 Uiso 1 1 calc R
H34B H 1.0014 -0.3405 0.1452 0.046 Uiso 1 1 calc R
C35 C 1.0381(3) -0.1544(4) 0.1855(3) 0.0367(10) Uani 1 1 d .
H35A H 1.0957 -0.1618 0.1848 0.044 Uiso 1 1 calc R
H35B H 1.0440 -0.1060 0.2312 0.044 Uiso 1 1 calc R
C36 C 0.9775(3) -0.0806(4) 0.1141(2) 0.0312(9) Uani 1 1 d .
H36A H 0.9763 -0.1240 0.0683 0.037 Uiso 1 1 calc R
H36B H 0.9997 0.0069 0.1150 0.037 Uiso 1 1 calc R
C41 C 0.8613(3) 0.1670(4) 0.0208(2) 0.0309(9) Uani 1 1 d .
H41 H 0.9122 0.1356 0.0125 0.037 Uiso 1 1 calc R
C42 C 0.8954(3) 0.2491(4) 0.0935(2) 0.0364(10) Uani 1 1 d .
H42A H 0.9328 0.1959 0.1365 0.044 Uiso 1 1 calc R
H42B H 0.8465 0.2788 0.1044 0.044 Uiso 1 1 calc R
C43 C 0.9477(3) 0.3678(4) 0.0858(3) 0.0440(11) Uani 1 1 d .
H43A H 0.9650 0.4207 0.1320 0.053 Uiso 1 1 calc R
H43B H 1.0005 0.3382 0.0812 0.053 Uiso 1 1 calc R
C44 C 0.8941(3) 0.4505(4) 0.0159(3) 0.0392(10) Uani 1 1 d .
H44A H 0.8455 0.4902 0.0235 0.047 Uiso 1 1 calc R
H44B H 0.9305 0.5197 0.0100 0.047 Uiso 1 1 calc R
C45 C 0.8596(5) 0.3680(5) -0.0560(3) 0.074(2) Uani 1 1 d .
H45A H 0.9084 0.3375 -0.0669 0.089 Uiso 1 1 calc R
H45B H 0.8224 0.4210 -0.0991 0.089 Uiso 1 1 calc R
C46 C 0.8075(5) 0.2509(5) -0.0482(3) 0.072(2) Uani 1 1 d .
H46A H 0.7553 0.2812 -0.0426 0.086 Uiso 1 1 calc R
H46B H 0.7890 0.1988 -0.0947 0.086 Uiso 1 1 calc R

loop_
_atom_site_aniso_label
_atom_site_aniso_U_11
_atom_site_aniso_U_22
_atom_site_aniso_U_33
_atom_site_aniso_U_23
_atom_site_aniso_U_13
_atom_site_aniso_U_12
Ni 0.0249(3) 0.0289(3) 0.0221(3) -0.0006(2) 0.0098(2) 0.0022(2)
Cl 0.0320(5) 0.0483(6) 0.0259(5) 0.0061(4) 0.0133(4) 0.0105(5)
P 0.0271(5) 0.0253(5) 0.0243(5) -0.0003(4) 0.0123(4) 0.0018(4)
Al 0.0342(6) 0.0298(6) 0.0247(6) -0.0002(5) 0.0136(5) 0.0029(5)
N 0.0268(15) 0.0246(16) 0.0273(16) -0.0011(13) 0.0106(13) -0.0003(14)
C1 0.037(2) 0.060(3) 0.030(2) 0.001(2) 0.0143(19) 0.017(2)
C2 0.081(4) 0.193(9) 0.021(2) -0.001(4) 0.008(3) 0.094(5)
C3 0.056(3) 0.167(7) 0.025(2) -0.006(3) 0.009(2) 0.068(4)
C4 0.032(2) 0.040(2) 0.032(2) 0.0047(18) 0.0164(17) 0.0070(18)
C5 0.036(2) 0.045(3) 0.041(2) 0.005(2) 0.0176(19) 0.010(2)
C6 0.047(3) 0.036(2) 0.054(3) 0.003(2) 0.032(2) 0.003(2)
C7 0.034(2) 0.035(2) 0.061(3) 0.013(2) 0.024(2) 0.008(2)
C8 0.031(2) 0.041(3) 0.043(3) 0.012(2) 0.0104(19) 0.004(2)
C9 0.0263(18) 0.030(2) 0.034(2) 0.0036(17) 0.0104(16) 0.0001(17)
C10 0.033(2) 0.042(2) 0.032(2) -0.0012(19) 0.0078(17) 0.0026(19)
C11 0.045(2) 0.048(3) 0.038(2) 0.007(2) 0.026(2) 0.006(2)
C12 0.0347(18) 0.0075(14) 0.0073(14) -0.0014(11) -0.0040(13) -0.0015(14)
C21 0.0309(19) 0.0258(19) 0.0269(19) -0.0022(15) 0.0129(16) 0.0004(16)
C22 0.033(2) 0.038(2) 0.031(2) -0.0012(18) 0.0133(17) -0.0036(19)
C23 0.045(2) 0.035(2) 0.031(2) -0.0068(18) 0.0126(19) -0.005(2)
C24 0.051(3) 0.038(2) 0.029(2) -0.0055(19) 0.0114(19) 0.009(2)
C25 0.041(2) 0.041(2) 0.031(2) -0.0024(19) 0.0169(18) 0.012(2)
C26 0.034(2) 0.032(2) 0.030(2) -0.0004(17) 0.0165(17) 0.0031(18)
C31 0.0252(18) 0.028(2) 0.0274(19) -0.0006(16) 0.0093(15) -0.0038(16)
C32 0.036(2) 0.028(2) 0.032(2) 0.0024(16) 0.0155(17) -0.0006(17)
C33 0.045(2) 0.034(2) 0.035(2) 0.0053(18) 0.0207(19) 0.002(2)
C34 0.044(2) 0.039(2) 0.027(2) 0.0038(18) 0.0103(18) 0.011(2)
C35 0.0265(19) 0.043(3) 0.037(2) -0.003(2) 0.0088(17) 0.0003(19)
C36 0.0274(19) 0.033(2) 0.035(2) 0.0029(17) 0.0146(17) 0.0015(17)
C41 0.042(2) 0.0240(19) 0.032(2) -0.0004(16) 0.0210(18) 0.0019(18)
C42 0.042(2) 0.034(2) 0.030(2) -0.0017(18) 0.0110(18) -0.008(2)
C43 0.048(3) 0.032(2) 0.048(3) 0.005(2) 0.016(2) -0.013(2)
C44 0.050(3) 0.022(2) 0.050(3) -0.0017(19) 0.025(2) -0.002(2)
C45 0.152(6) 0.030(3) 0.038(3) 0.004(2) 0.036(3) -0.012(3)
C46 0.122(5) 0.030(3) 0.030(2) 0.004(2) -0.003(3) -0.021(3)

loop_
_atom_type_symbol
_atom_type_description
_atom_type_scat_dispersion_real
_atom_type_scat_dispersion_imag
_atom_type_scat_source
C C 0.0033 0.0016 'International Tables Vol C Tables 4.2.6.8 and 6.1.1.4'
H H 0.0000 0.0000 'International Tables Vol C Tables 4.2.6.8 and 6.1.1.4'
Al Al 0.0645 0.0514 'International Tables Vol C Tables 4.2.6.8 and 6.1.1.4'
N N 0.0061 0.0033 'International Tables Vol C Tables 4.2.6.8 and 6.1.1.4'
Cl Cl 0.1484 0.1585 'International Tables Vol C Tables 4.2.6.8 and 6.1.1.4'
Ni Ni 0.3393 1.1124 'International Tables Vol C Tables 4.2.6.8 and 6.1.1.4'
P P 0.1023 0.0942 'International Tables Vol C Tables 4.2.6.8 and 6.1.1.4'

loop_
_geom_angle_atom_site_label_1
_geom_angle_atom_site_label_2
_geom_angle_atom_site_label_3
_geom_angle
N Ni C3 84.57(18)
N Ni P 168.47(10)
C3 Ni P 94.30(16)
N Ni Cl 83.83(10)
C3 Ni Cl 167.24(18)
P Ni Cl 98.12(4)
Al Cl Ni 81.72(4)
C21 P C41 103.00(18)
C21 P C31 109.30(18)
C41 P C31 104.29(18)
C21 P Ni 117.68(13)
C41 P Ni 109.20(14)
C31 P Ni 112.14(13)
N Al C11 117.36(18)
N Al C12 114.35(14)
C11 Al C12 115.02(19)
N Al Cl 87.81(11)
C11 Al Cl 110.80(15)
C12 Al Cl 107.70(12)
C1 N Al 141.1(3)
C1 N Ni 112.1(3)
Al N Ni 106.48(15)
N C1 C4 133.7(4)
N C1 C2 118.1(4)
C4 C1 C2 108.2(4)
C3 C2 C10 141.3(5)
C3 C2 C1 111.5(4)
C10 C2 C1 107.1(4)
C3 C2 H2 91.0
C10 C2 H2 91.0
C1 C2 H2 91.0
C2 C3 Ni 113.2(4)
C2 C3 H3A 108.9
Ni C3 H3A 108.9
C2 C3 H3B 108.9
Ni C3 H3B 108.9
H3A C3 H3B 107.8
C9 C4 C5 121.3(4)
C9 C4 C1 107.7(4)
C5 C4 C1 130.9(4)
C6 C5 C4 118.6(4)
C6 C5 H5 120.7
C4 C5 H5 120.7
C5 C6 C7 120.6(5)
C5 C6 H6 119.7
C7 C6 H6 119.7
C6 C7 C8 121.0(4)
C6 C7 H7 119.5
C8 C7 H7 119.5
C7 C8 C9 118.9(4)
C7 C8 H8 120.6
C9 C8 H8 120.6
C4 C9 C8 119.6(4)
C4 C9 C10 111.9(3)
C8 C9 C10 128.4(4)
C2 C10 C9 104.4(4)
C2 C10 H10A 110.9
C9 C10 H10A 110.9
C2 C10 H10B 110.9
C9 C10 H10B 110.9
H10A C10 H10B 108.9
Al C11 H11A 109.5
Al C11 H11B 109.5
H11A C11 H11B 109.5
Al C11 H11C 109.5
H11A C11 H11C 109.5
H11B C11 H11C 109.5
Al C12 H12A 109.5
Al C12 H12B 109.5
H12A C12 H12B 109.5
Al C12 H12C 109.5
H12A C12 H12C 109.5
H12B C12 H12C 109.5
C22 C21 C26 109.9(3)
C22 C21 P 114.7(3)
C26 C21 P 115.7(3)
C22 C21 H21 105.1
C26 C21 H21 105.1
P C21 H21 105.1
C21 C22 C23 109.5(3)
C21 C22 H22A 109.8
C23 C22 H22A 109.8
C21 C22 H22B 109.8
C23 C22 H22B 109.8
H22A C22 H22B 108.2
C24 C23 C22 111.2(3)
C24 C23 H23A 109.4
C22 C23 H23A 109.4
C24 C23 H23B 109.4
C22 C23 H23B 109.4
H23A C23 H23B 108.0
C25 C24 C23 111.6(4)
C25 C24 H24A 109.3
C23 C24 H24A 109.3
C25 C24 H24B 109.3
C23 C24 H24B 109.3
H24A C24 H24B 108.0
C24 C25 C26 111.8(4)
C24 C25 H25A 109.3
C26 C25 H25A 109.3
C24 C25 H25B 109.3
C26 C25 H25B 109.3
H25A C25 H25B 107.9
C25 C26 C21 110.4(3)
C25 C26 H26A 109.6
C21 C26 H26A 109.6
C25 C26 H26B 109.6
C21 C26 H26B 109.6
H26A C26 H26B 108.1
C36 C31 C32 111.0(3)
C36 C31 P 118.1(3)
C32 C31 P 110.5(3)
C36 C31 H31 105.4
C32 C31 H31 105.4
P C31 H31 105.4
C33 C32 C31 111.2(3)
C33 C32 H32A 109.4
C31 C32 H32A 109.4
C33 C32 H32B 109.4
C31 C32 H32B 109.4
H32A C32 H32B 108.0
C32 C33 C34 111.0(3)
C32 C33 H33A 109.4
C34 C33 H33A 109.4
C32 C33 H33B 109.4
C34 C33 H33B 109.4
H33A C33 H33B 108.0
C35 C34 C33 110.8(4)
C35 C34 H34A 109.5
C33 C34 H34A 109.5
C35 C34 H34B 109.5
C33 C34 H34B 109.5
H34A C34 H34B 108.1
C34 C35 C36 111.2(3)
C34 C35 H35A 109.4
C36 C35 H35A 109.4
C34 C35 H35B 109.4
C36 C35 H35B 109.4
H35A C35 H35B 108.0
C35 C36 C31 110.8(3)
C35 C36 H36A 109.5
C31 C36 H36A 109.5
C35 C36 H36B 109.5
C31 C36 H36B 109.5
H36A C36 H36B 108.1
C42 C41 C46 110.0(4)
C42 C41 P 111.6(3)
C46 C41 P 113.0(3)
C42 C41 H41 107.3
C46 C41 H41 107.3
P C41 H41 107.3
C41 C42 C43 111.9(4)
C41 C42 H42A 109.2
C43 C42 H42A 109.2
C41 C42 H42B 109.2
C43 C42 H42B 109.2
H42A C42 H42B 107.9
C44 C43 C42 111.6(4)
C44 C43 H43A 109.3
C42 C43 H43A 109.3
C44 C43 H43B 109.3
C42 C43 H43B 109.3
H43A C43 H43B 108.0
C45 C44 C43 110.4(4)
C45 C44 H44A 109.6
C43 C44 H44A 109.6
C45 C44 H44B 109.6
C43 C44 H44B 109.6
H44A C44 H44B 108.1
C44 C45 C46 112.3(5)
C44 C45 H45A 109.1
C46 C45 H45A 109.1
C44 C45 H45B 109.1
C46 C45 H45B 109.1
H45A C45 H45B 107.9
C41 C46 C45 111.6(5)
C41 C46 H46A 109.3
C45 C46 H46A 109.3
C41 C46 H46B 109.3
C45 C46 H46B 109.3
H46A C46 H46B 108.0

loop_
_geom_bond_atom_site_label_1
_geom_bond_atom_site_label_2
_geom_bond_distance
Ni N 1.924(3)
Ni C3 1.926(5)
Ni P 2.1929(11)
Ni Cl 2.3630(11)
Cl Al 2.2728(16)
P C21 1.857(4)
P C41 1.861(4)
P C31 1.865(4)
Al N 1.862(3)
Al C11 1.967(5)
Al C12 2.040(3)
N C1 1.272(5)
C1 C4 1.464(6)
C1 C2 1.494(6)
C2 C3 1.345(7)
C2 C10 1.482(6)
C2 H2 0.9800
C3 H3A 0.9700
C3 H3B 0.9700
C4 C9 1.388(6)
C4 C5 1.389(6)
C5 C6 1.380(6)
C5 H5 0.9300
C6 C7 1.380(7)
C6 H6 0.9300
C7 C8 1.388(7)
C7 H7 0.9300
C8 C9 1.391(6)
C8 H8 0.9300
C9 C10 1.502(6)
C10 H10A 0.9700
C10 H10B 0.9700
C11 H11A 0.9600
C11 H11B 0.9600
C11 H11C 0.9600
C12 H12A 0.9600
C12 H12B 0.9600
C12 H12C 0.9600
C21 C22 1.529(6)
C21 C26 1.533(5)
C21 H21 0.9800
C22 C23 1.538(6)
C22 H22A 0.9700
C22 H22B 0.9700
C23 C24 1.515(6)
C23 H23A 0.9700
C23 H23B 0.9700
C24 C25 1.512(7)
C24 H24A 0.9700
C24 H24B 0.9700
C25 C26 1.529(6)
C25 H25A 0.9700
C25 H25B 0.9700
C26 H26A 0.9700
C26 H26B 0.9700
C31 C36 1.531(5)
C31 C32 1.540(5)
C31 H31 0.9800
C32 C33 1.510(6)
C32 H32A 0.9700
C32 H32B 0.9700
C33 C34 1.523(6)
C33 H33A 0.9700
C33 H33B 0.9700
C34 C35 1.519(6)
C34 H34A 0.9700
C34 H34B 0.9700
C35 C36 1.525(6)
C35 H35A 0.9700
C35 H35B 0.9700
C36 H36A 0.9700
C36 H36B 0.9700
C41 C42 1.518(6)
C41 C46 1.520(6)
C41 H41 0.9800
C42 C43 1.540(6)
C42 H42A 0.9700
C42 H42B 0.9700
C43 C44 1.524(6)
C43 H43A 0.9700
C43 H43B 0.9700
C44 C45 1.508(7)
C44 H44A 0.9700
C44 H44B 0.9700
C45 C46 1.526(8)
C45 H45A 0.9700
C45 H45B 0.9700
C46 H46A 0.9700
C46 H46B 0.9700

loop_
_geom_torsion_atom_site_label_1
_geom_torsion_atom_site_label_2
_geom_torsion_atom_site_label_3
_geom_torsion_atom_site_label_4
_geom_torsion
N Ni Cl Al -2.70(10)
C3 Ni Cl Al -27.4(12)
P Ni Cl Al 165.85(5)
N Ni P C21 -115.4(5)
C3 Ni P C21 -31.4(3)
Cl Ni P C21 145.67(15)
N Ni P C41 1.5(5)
C3 Ni P C41 85.4(3)
Cl Ni P C41 -97.48(14)
N Ni P C31 116.6(5)
C3 Ni P C31 -159.5(3)
Cl Ni P C31 17.60(14)
Ni Cl Al N 2.77(10)
Ni Cl Al C11 121.29(16)
Ni Cl Al C12 -112.12(11)
C11 Al N C1 71.1(6)
C12 Al N C1 -68.1(6)
Cl Al N C1 -176.6(5)
C11 Al N Ni -115.9(2)
C12 Al N Ni 104.94(18)
Cl Al N Ni -3.51(13)
C3 Ni N C1 -6.6(4)
P Ni N C1 78.3(6)
Cl Ni N C1 178.7(3)
C3 Ni N Al 178.1(3)
P Ni N Al -97.0(5)
Cl Ni N Al 3.40(13)
Al N C1 C4 2.7(10)
Ni N C1 C4 -170.1(5)
Al N C1 C2 -179.3(5)
Ni N C1 C2 7.9(7)
N C1 C2 C3 -4.6(11)
C4 C1 C2 C3 173.9(7)
N C1 C2 C10 172.6(5)
C4 C1 C2 C10 -9.0(8)
C10 C2 C3 Ni -176.8(11)
C1 C2 C3 Ni -1.2(11)
N Ni C3 C2 4.1(7)
P Ni C3 C2 -164.4(7)
Cl Ni C3 C2 28.7(17)
N C1 C4 C9 -176.0(5)
C2 C1 C4 C9 5.9(7)
N C1 C4 C5 6.5(10)
C2 C1 C4 C5 -171.6(6)
C9 C4 C5 C6 0.4(7)
C1 C4 C5 C6 177.6(5)
C4 C5 C6 C7 -1.0(7)
C5 C6 C7 C8 1.2(7)
C6 C7 C8 C9 -0.7(7)
C5 C4 C9 C8 0.0(7)
C1 C4 C9 C8 -177.8(4)
C5 C4 C9 C10 177.3(4)
C1 C4 C9 C10 -0.5(5)
C7 C8 C9 C4 0.2(6)
C7 C8 C9 C10 -176.7(4)
C3 C2 C10 C9 -176.0(13)
C1 C2 C10 C9 8.3(8)
C4 C9 C10 C2 -5.0(6)
C8 C9 C10 C2 172.0(6)
C41 P C21 C22 -166.3(3)
C31 P C21 C22 83.2(3)
Ni P C21 C22 -46.2(3)
C41 P C21 C26 64.1(3)
C31 P C21 C26 -46.3(3)
Ni P C21 C26 -175.7(2)
C26 C21 C22 C23 -59.2(4)
P C21 C22 C23 168.4(3)
C21 C22 C23 C24 57.8(5)
C22 C23 C24 C25 -55.2(5)
C23 C24 C25 C26 54.1(5)
C24 C25 C26 C21 -55.6(5)
C22 C21 C26 C25 58.3(4)
P C21 C26 C25 -169.9(3)
C21 P C31 C36 70.3(3)
C41 P C31 C36 -39.2(3)
Ni P C31 C36 -157.3(3)
C21 P C31 C32 -59.1(3)
C41 P C31 C32 -168.7(3)
Ni P C31 C32 73.3(3)
C36 C31 C32 C33 55.1(5)
P C31 C32 C33 -171.7(3)
C31 C32 C33 C34 -56.3(5)
C32 C33 C34 C35 57.3(5)
C33 C34 C35 C36 -57.1(5)
C34 C35 C36 C31 55.9(5)
C32 C31 C36 C35 -54.6(5)
P C31 C36 C35 176.2(3)
C21 P C41 C42 -176.4(3)
C31 P C41 C42 -62.3(3)
Ni P C41 C42 57.8(3)
C21 P C41 C46 59.0(4)
C31 P C41 C46 173.1(4)
Ni P C41 C46 -66.9(4)
C46 C41 C42 C43 -55.2(5)
P C41 C42 C43 178.5(3)
C41 C42 C43 C44 55.2(5)
C42 C43 C44 C45 -54.0(6)
C43 C44 C45 C46 54.9(7)
C42 C41 C46 C45 55.5(7)
P C41 C46 C45 -179.0(4)
C44 C45 C46 C41 -56.4(8)
